data_1517707
loop_
_publ_author_name
'Bozidar Cobeljic'
'Andrej Pevec'
'Iztok Turel'
'Marcel Swart'
'Dragana Mitic'
'Marina Milenkovic'
'Ivanka Markovic'
'Maja Jovanovic'
'Dusan Sladic'
'Marko Jeremic'
'Katarina Andelkovic'

_publ_section_title
;
 Synthesis, characterization, DFT calculations and biological activity of
 derivatives of 3-acetylpyridine and the zinc(II) complex with the
 condensation product of 3-acetylpyridine and semicarbazide
;
_journal_name_full
;
Inorganica Chimica Acta
;
_journal_page_first 5
_journal_page_last 12
_journal_volume 404
_journal_year 2013
_chemical_formula_sum 'C10 H16 Cl N3 O3'
_chemical_formula_weight 261.71
_space_group_IT_number 14
_symmetry_cell_setting monoclinic
_symmetry_space_group_name_Hall '-P 2ybc'
_symmetry_space_group_name_H-M 'P 1 21/c 1'
_atom_sites_solution_hydrogens geom
_atom_sites_solution_primary direct
_atom_sites_solution_secondary difmap
_cell_angle_alpha 90.00
_cell_angle_beta 93.338(3)
_cell_angle_gamma 90.00
_cell_formula_units_Z 4
_cell_length_a 4.7804(2)
_cell_length_b 9.9478(3)
_cell_length_c 26.2508(10)
_cell_measurement_reflns_used 4843
_cell_measurement_temperature 293(2)
_cell_measurement_theta_max 30.2151
_cell_measurement_theta_min 3.0972
_cell_volume 1246.22(8)
_computing_cell_refinement 'CrysAlis PRO (Agilent, 2011)'
_computing_data_collection 'CrysAlis PRO (Agilent, 2011)'
_computing_data_reduction 'CrysAlis PRO (Agilent, 2011)'
_computing_publication_material 'WinGX (Farrugia, 1999)'
_computing_structure_refinement 'SHELXL-97 (Sheldrick, 2008)'
_computing_structure_solution 'SIR-92 (Giacovazzo, 1993)'
_diffrn_ambient_temperature 293(2)
_diffrn_measured_fraction_theta_full 0.999
_diffrn_measured_fraction_theta_max 0.999
_diffrn_measurement_device_type 'SuperNova, Dual, Cu at zero, Atlas'
_diffrn_measurement_method \w
_diffrn_radiation_monochromator Mirror
_diffrn_radiation_source 'SuperNova (Mo) X-ray Source'
_diffrn_radiation_type MoK\a
_diffrn_radiation_wavelength 0.71073
_diffrn_reflns_av_R_equivalents 0.0294
_diffrn_reflns_av_sigmaI/netI 0.0250
_diffrn_reflns_limit_h_max 6
_diffrn_reflns_limit_h_min -6
_diffrn_reflns_limit_k_max 12
_diffrn_reflns_limit_k_min -12
_diffrn_reflns_limit_l_max 32
_diffrn_reflns_limit_l_min -34
_diffrn_reflns_number 11595
_diffrn_reflns_theta_full 27.48
_diffrn_reflns_theta_max 27.48
_diffrn_reflns_theta_min 3.10
_exptl_absorpt_coefficient_mu 0.308
_exptl_absorpt_correction_T_max 0.9699
_exptl_absorpt_correction_T_min 0.8613
_exptl_absorpt_correction_type multi-scan
_exptl_absorpt_process_details '(CrysAlis PRO; Agilent, 2011)'
_exptl_crystal_colour colourless
_exptl_crystal_density_diffrn 1.395
_exptl_crystal_density_method 'not measured'
_exptl_crystal_description needle
_exptl_crystal_F_000 552
_exptl_crystal_size_max 0.50
_exptl_crystal_size_mid 0.10
_exptl_crystal_size_min 0.10
_refine_diff_density_max 0.230
_refine_diff_density_min -0.246
_refine_diff_density_rms 0.040
_refine_ls_extinction_method none
_refine_ls_goodness_of_fit_ref 1.040
_refine_ls_hydrogen_treatment mixed
_refine_ls_matrix_type full
_refine_ls_number_parameters 168
_refine_ls_number_reflns 2853
_refine_ls_number_restraints 0
_refine_ls_restrained_S_all 1.040
_refine_ls_R_factor_all 0.0507
_refine_ls_R_factor_gt 0.0382
_refine_ls_shift/su_max 0.0001
_refine_ls_shift/su_mean 0.0001
_refine_ls_structure_factor_coef Fsqd
_refine_ls_weighting_details 'calc w=1/[\s^2^(Fo^2^)+(0.0526P)^2^+0.2477P] where P=(Fo^2^+2Fc^2^)/3'
_refine_ls_weighting_scheme calc
_refine_ls_wR_factor_gt 0.1026
_refine_ls_wR_factor_ref 0.1095
_reflns_number_gt 2237
_reflns_number_total 2853
_reflns_threshold_expression >2\s(I)
_cod_data_source_file ICA-2013-404-5-12-3.cif
_cod_data_source_block mo125
_cod_original_sg_symbol_H-M P21/c
_cod_database_code 1517707

loop_
_symmetry_equiv_pos_as_xyz
'x, y, z'
'-x, y+1/2, -z+1/2'
'-x, -y, -z'
'x, -y-1/2, z-1/2'

loop_
_atom_site_label
_atom_site_type_symbol
_atom_site_fract_x
_atom_site_fract_y
_atom_site_fract_z
_atom_site_U_iso_or_equiv
_atom_site_adp_type
_atom_site_occupancy
_atom_site_symmetry_multiplicity
_atom_site_calc_flag
_atom_site_refinement_flags
Cl1 Cl 0.62187(9) 0.14309(5) -0.038530(17) 0.04870(16) Uani 1 1 d .
O1 O 1.1387(2) 0.58430(12) 0.17495(4) 0.0428(3) Uani 1 1 d .
O2 O 0.9774(3) 0.41745(13) 0.22382(4) 0.0487(3) Uani 1 1 d .
N1 N -0.1161(3) 0.08332(14) 0.07269(5) 0.0387(3) Uani 1 1 d .
H1N H -0.221(4) 0.0640(19) 0.0465(7) 0.046 Uiso 1 1 d .
N2 N 0.6135(3) 0.35290(12) 0.14347(5) 0.0334(3) Uani 1 1 d .
N3 N 0.8020(3) 0.45592(14) 0.14187(5) 0.0364(3) Uani 1 1 d .
H3N H 0.813(4) 0.5109(18) 0.1151(7) 0.044 Uiso 1 1 d .
C1 C 0.0664(3) 0.18335(16) 0.06777(6) 0.0352(4) Uani 1 1 d .
H1 H 0.0757 0.2266 0.0365 0.042 Uiso 1 1 calc R
C2 C 0.2423(3) 0.22326(15) 0.10880(5) 0.0309(3) Uani 1 1 d .
C3 C 0.2178(4) 0.15341(16) 0.15453(6) 0.0372(4) Uani 1 1 d .
H3 H 0.3306 0.1774 0.1831 0.045 Uiso 1 1 calc R
C4 C 0.0294(4) 0.04966(17) 0.15786(6) 0.0422(4) Uani 1 1 d .
H4 H 0.0166 0.0032 0.1884 0.051 Uiso 1 1 calc R
C5 C -0.1398(4) 0.01522(17) 0.11569(6) 0.0409(4) Uani 1 1 d .
H5 H -0.2685 -0.0545 0.1173 0.049 Uiso 1 1 calc R
C6 C 0.4416(3) 0.33631(15) 0.10454(6) 0.0324(3) Uani 1 1 d .
C7 C 0.4274(4) 0.4219(2) 0.05741(7) 0.0528(5) Uani 1 1 d .
H7A H 0.4031 0.5143 0.0667 0.079 Uiso 1 1 calc R
H7B H 0.2720 0.3937 0.0351 0.079 Uiso 1 1 calc R
H7C H 0.5981 0.4123 0.0402 0.079 Uiso 1 1 calc R
C8 C 0.9741(3) 0.47944(16) 0.18461(6) 0.0350(3) Uani 1 1 d .
C9 C 1.3227(4) 0.63161(18) 0.21702(7) 0.0460(4) Uani 1 1 d .
H9A H 1.4466 0.5600 0.2294 0.055 Uiso 1 1 calc R
H9B H 1.2140 0.6618 0.2449 0.055 Uiso 1 1 calc R
C10 C 1.4891(4) 0.74583(19) 0.19711(8) 0.0529(5) Uani 1 1 d .
H10A H 1.6006 0.7140 0.1704 0.079 Uiso 1 1 calc R
H10B H 1.6094 0.7821 0.2243 0.079 Uiso 1 1 calc R
H10C H 1.3638 0.8146 0.1840 0.079 Uiso 1 1 calc R
O1W O 1.1192(3) 0.33910(16) -0.06510(7) 0.0649(5) Uani 1 1 d .
H1W H 0.979(5) 0.295(3) -0.0626(9) 0.078 Uiso 1 1 d .
H2W H 1.247(6) 0.292(3) -0.0582(10) 0.078 Uiso 1 1 d .

loop_
_atom_site_aniso_label
_atom_site_aniso_U_11
_atom_site_aniso_U_22
_atom_site_aniso_U_33
_atom_site_aniso_U_23
_atom_site_aniso_U_13
_atom_site_aniso_U_12
Cl1 0.0431(3) 0.0530(3) 0.0487(3) 0.00321(19) -0.00888(19) -0.0052(2)
O1 0.0428(7) 0.0437(7) 0.0407(6) 0.0006(5) -0.0083(5) -0.0099(5)
O2 0.0548(8) 0.0539(8) 0.0359(7) 0.0060(6) -0.0096(5) -0.0117(6)
N1 0.0339(7) 0.0429(8) 0.0384(8) -0.0093(6) -0.0052(6) 0.0008(6)
N2 0.0325(7) 0.0332(7) 0.0341(7) -0.0023(5) -0.0020(5) -0.0002(5)
N3 0.0379(7) 0.0361(7) 0.0343(7) 0.0012(6) -0.0047(6) -0.0038(6)
C1 0.0344(8) 0.0390(8) 0.0316(8) -0.0024(7) -0.0021(6) 0.0015(7)
C2 0.0304(8) 0.0318(8) 0.0301(7) -0.0035(6) -0.0011(6) 0.0061(6)
C3 0.0403(9) 0.0377(8) 0.0329(8) -0.0023(7) -0.0045(6) 0.0012(7)
C4 0.0478(10) 0.0406(9) 0.0383(9) 0.0032(7) 0.0030(7) 0.0011(8)
C5 0.0389(9) 0.0359(8) 0.0480(10) -0.0042(7) 0.0028(7) -0.0032(7)
C6 0.0340(8) 0.0334(8) 0.0296(7) -0.0028(6) -0.0007(6) 0.0035(6)
C7 0.0625(12) 0.0526(11) 0.0417(10) 0.0100(8) -0.0119(8) -0.0167(10)
C8 0.0337(8) 0.0347(8) 0.0363(8) -0.0043(7) -0.0004(6) 0.0016(7)
C9 0.0433(10) 0.0511(11) 0.0425(10) -0.0074(8) -0.0068(7) -0.0080(8)
C10 0.0472(11) 0.0458(10) 0.0647(12) -0.0073(9) -0.0043(9) -0.0061(9)
O1W 0.0497(9) 0.0559(9) 0.0873(12) 0.0261(8) -0.0127(8) -0.0085(7)

loop_
_atom_type_symbol
_atom_type_description
_atom_type_scat_dispersion_real
_atom_type_scat_dispersion_imag
_atom_type_scat_source
C C 0.0033 0.0016 'International Tables Vol C Tables 4.2.6.8 and 6.1.1.4'
H H 0.0000 0.0000 'International Tables Vol C Tables 4.2.6.8 and 6.1.1.4'
N N 0.0061 0.0033 'International Tables Vol C Tables 4.2.6.8 and 6.1.1.4'
O O 0.0106 0.0060 'International Tables Vol C Tables 4.2.6.8 and 6.1.1.4'
Cl Cl 0.1484 0.1585 'International Tables Vol C Tables 4.2.6.8 and 6.1.1.4'

loop_
_geom_angle_atom_site_label_1
_geom_angle_atom_site_label_2
_geom_angle_atom_site_label_3
_geom_angle
C8 O1 C9 116.47(13)
C5 N1 C1 123.47(15)
C5 N1 H1N 119.8(13)
C1 N1 H1N 116.7(13)
C6 N2 N3 117.66(13)
N2 N3 C8 117.87(13)
N2 N3 H3N 123.5(12)
C8 N3 H3N 118.6(12)
N1 C1 C2 120.60(15)
N1 C1 H1 119.7
C2 C1 H1 119.7
C1 C2 C3 116.61(15)
C1 C2 C6 121.49(13)
C3 C2 C6 121.89(14)
C4 C3 C2 121.02(15)
C4 C3 H3 119.5
C2 C3 H3 119.5
C3 C4 C5 119.46(15)
C3 C4 H4 120.3
C5 C4 H4 120.3
N1 C5 C4 118.82(16)
N1 C5 H5 120.6
C4 C5 H5 120.6
N2 C6 C2 114.95(13)
N2 C6 C7 125.42(15)
C2 C6 C7 119.62(14)
C6 C7 H7A 109.5
C6 C7 H7B 109.5
H7A C7 H7B 109.5
C6 C7 H7C 109.5
H7A C7 H7C 109.5
H7B C7 H7C 109.5
O2 C8 O1 125.76(15)
O2 C8 N3 126.27(15)
O1 C8 N3 107.98(13)
O1 C9 C10 106.95(15)
O1 C9 H9A 110.3
C10 C9 H9A 110.3
O1 C9 H9B 110.3
C10 C9 H9B 110.3
H9A C9 H9B 108.6
C9 C10 H10A 109.5
C9 C10 H10B 109.5
H10A C10 H10B 109.5
C9 C10 H10C 109.5
H10A C10 H10C 109.5
H10B C10 H10C 109.5
H1W O1W H2W 107(3)

loop_
_geom_bond_atom_site_label_1
_geom_bond_atom_site_label_2
_geom_bond_distance
O1 C8 1.3396(19)
O1 C9 1.450(2)
O2 C8 1.1992(19)
N1 C5 1.327(2)
N1 C1 1.335(2)
N1 H1N 0.849(19)
N2 C6 1.284(2)
N2 N3 1.3670(19)
N3 C8 1.372(2)
N3 H3N 0.895(18)
C1 C2 1.385(2)
C1 H1 0.9300
C2 C3 1.398(2)
C2 C6 1.482(2)
C3 C4 1.376(2)
C3 H3 0.9300
C4 C5 1.376(2)
C4 H4 0.9300
C5 H5 0.9300
C6 C7 1.500(2)
C7 H7A 0.9600
C7 H7B 0.9600
C7 H7C 0.9600
C9 C10 1.498(3)
C9 H9A 0.9700
C9 H9B 0.9700
C10 H10A 0.9600
C10 H10B 0.9600
C10 H10C 0.9600
O1W H1W 0.81(3)
O1W H2W 0.79(3)

loop_
_geom_torsion_atom_site_label_1
_geom_torsion_atom_site_label_2
_geom_torsion_atom_site_label_3
_geom_torsion_atom_site_label_4
_geom_torsion
C6 N2 N3 C8 175.91(14)
C5 N1 C1 C2 -1.0(2)
N1 C1 C2 C3 0.3(2)
N1 C1 C2 C6 -178.45(14)
C1 C2 C3 C4 0.6(2)
C6 C2 C3 C4 179.31(15)
C2 C3 C4 C5 -0.8(3)
C1 N1 C5 C4 0.8(2)
C3 C4 C5 N1 0.1(2)
N3 N2 C6 C2 -179.80(12)
N3 N2 C6 C7 -0.8(2)
C1 C2 C6 N2 -172.46(14)
C3 C2 C6 N2 8.9(2)
C1 C2 C6 C7 8.5(2)
C3 C2 C6 C7 -170.18(16)
C9 O1 C8 O2 -4.4(2)
C9 O1 C8 N3 175.57(14)
N2 N3 C8 O2 0.5(2)
N2 N3 C8 O1 -179.51(12)
C8 O1 C9 C10 178.71(14)
